data_1547085
loop_
_publ_author_name
'Ma, Zetong'
'Xiao, Chengyi'
'Liu, Chunming'
'Meng, Dong'
'Jiang, Wei'
'Wang, Zhaohui'

_publ_section_title
;
 Palladium-Catalyzed Si-C Bond Formation toward Sila-Annulated Perylene
 Diimides.
;
_journal_issue 16
_journal_name_full 'Organic letters'
_journal_page_first 4331
_journal_page_last 4334
_journal_paper_doi 10.1021/acs.orglett.7b02011
_journal_volume 19
_journal_year 2017
_chemical_formula_moiety 'C52 H50 N2 O4 Si'
_chemical_formula_sum 'C52 H50 N2 O4 Si'
_chemical_formula_weight 795.03
_space_group_crystal_system orthorhombic
_space_group_IT_number 29
_space_group_name_Hall 'P 2c -2ac'
_space_group_name_H-M_alt 'P c a 21'
_symmetry_space_group_name_Hall 'P 2c -2ac'
_symmetry_space_group_name_H-M 'P c a 21'
_atom_sites_solution_hydrogens geom
_atom_sites_solution_primary dual
_audit_creation_date 2016-12-27
_audit_creation_method
;
Olex2 1.2
(compiled 2016.11.30 svn.r3356 for OlexSys, GUI svn.r5269)
;
_cell_angle_alpha 90
_cell_angle_beta 90
_cell_angle_gamma 90
_cell_formula_units_Z 4
_cell_length_a 20.800(5)
_cell_length_b 13.066(3)
_cell_length_c 16.207(4)
_cell_measurement_reflns_used 12002
_cell_measurement_temperature 173.1500
_cell_measurement_theta_max 27.4473
_cell_measurement_theta_min 1.2564
_cell_volume 4404.6(18)
_computing_cell_refinement 'CrystalClear (Rigaku Inc., 2007)'
_computing_data_collection 'CrystalClear (Rigaku Inc., 2007)'
_computing_data_reduction 'CrystalClear (Rigaku Inc., 2007)'
_computing_molecular_graphics 'Olex2 (Dolomanov et al., 2009)'
_computing_publication_material 'CIFTAB (Sheldrick, 2013)'
_computing_structure_refinement 'SHELXL (Sheldrick, 2014)'
_computing_structure_solution
;
'SHELXT (Sheldrick, 2014)'
;
_diffrn_ambient_temperature 173.1500
_diffrn_detector_area_resol_mean 28.5714
_diffrn_measured_fraction_theta_full 99.7000
_diffrn_measured_fraction_theta_max 27.4473
_diffrn_measurement_details
;
scan:
    Number of images: 35
               Slice: -110.0000 - -92.5000
         Image width: 0.5000
            Exp time: 24.0000
       Rotation axis: Omega
               Omega: 0.0000
                 Chi: 45.0000
                 Phi: 0.0000
                 XTD: 45.0421
              2theta: -19.8263
scan:
    Number of images: 360
               Slice: -110.0000 - 70.0000
         Image width: 0.5000
            Exp time: 24.0000
       Rotation axis: Omega
               Omega: 0.0000
                 Chi: 45.0000
                 Phi: 180.0000
                 XTD: 45.0421
              2theta: -19.8263
;
_diffrn_measurement_device
;
?
;
_diffrn_measurement_device_details
;
AFC10: Fixed Chi 2 circle
;
_diffrn_measurement_device_type 'MM007-HF CCD(Saturn 724+)'
_diffrn_measurement_method '\w scans at fixed \c = 45\%'
_diffrn_orient_matrix_type d*Trek
_diffrn_orient_matrix_UB_11 0.0615
_diffrn_orient_matrix_UB_12 0.0456
_diffrn_orient_matrix_UB_13 -0.0014
_diffrn_orient_matrix_UB_21 -0.0366
_diffrn_orient_matrix_UB_22 0.0491
_diffrn_orient_matrix_UB_23 -0.0075
_diffrn_orient_matrix_UB_31 -0.0028
_diffrn_orient_matrix_UB_32 0.0052
_diffrn_orient_matrix_UB_33 0.0477
_diffrn_radiation_detector CCD
_diffrn_radiation_monochromator Confocal
_diffrn_radiation_type MoK\a
_diffrn_radiation_wavelength 0.710747
_diffrn_reflns_av_R_equivalents 0.0957
_diffrn_reflns_av_unetI/netI 0.0882
_diffrn_reflns_Laue_measured_fraction_full 0.996
_diffrn_reflns_Laue_measured_fraction_max 0.996
_diffrn_reflns_limit_h_max 24
_diffrn_reflns_limit_h_min -24
_diffrn_reflns_limit_k_max 15
_diffrn_reflns_limit_k_min -15
_diffrn_reflns_limit_l_max 19
_diffrn_reflns_limit_l_min -13
_diffrn_reflns_number 15337
_diffrn_reflns_point_group_measured_fraction_full 0.759
_diffrn_reflns_point_group_measured_fraction_max 0.759
_diffrn_reflns_theta_full 25.198
_diffrn_reflns_theta_max 25.198
_diffrn_reflns_theta_min 1.558
_diffrn_source 'Rotating Anode'
_diffrn_source_current 24.0000
_diffrn_source_power 1.2000
_diffrn_source_voltage 50.0000
_exptl_absorpt_coefficient_mu 0.101
_exptl_absorpt_correction_T_max 1.00000
_exptl_absorpt_correction_T_min 0.59035
_exptl_absorpt_correction_type multi-scan
_exptl_absorpt_process_details 'CrystalClear (Rigaku Inc., 2007)'
_exptl_crystal_colour red
_exptl_crystal_colour_primary red
_exptl_crystal_density_diffrn 1.199
_exptl_crystal_description plate
_exptl_crystal_F_000 1688
_exptl_crystal_size_max 0.565
_exptl_crystal_size_mid 0.176
_exptl_crystal_size_min 0.063
_refine_diff_density_max 0.507
_refine_diff_density_min -0.344
_refine_diff_density_rms 0.088
_refine_ls_abs_structure_details
;
 Flack x determined using 1058 quotients [(I+)-(I-)]/[(I+)+(I-)]
 (Parsons, Flack and Wagner, Acta Cryst. B69 (2013) 249-259).
;
_refine_ls_abs_structure_Flack 0.1(2)
_refine_ls_extinction_method none
_refine_ls_goodness_of_fit_ref 1.105
_refine_ls_hydrogen_treatment constr
_refine_ls_matrix_type full
_refine_ls_number_parameters 563
_refine_ls_number_reflns 6031
_refine_ls_number_restraints 25
_refine_ls_restrained_S_all 1.103
_refine_ls_R_factor_all 0.1085
_refine_ls_R_factor_gt 0.0940
_refine_ls_shift/su_max 0.000
_refine_ls_shift/su_mean 0.000
_refine_ls_structure_factor_coef Fsqd
_refine_ls_weighting_details 'w=1/[\s^2^(Fo^2^)+(0.1069P)^2^+8.5465P] where P=(Fo^2^+2Fc^2^)/3'
_refine_ls_weighting_scheme calc
_refine_ls_wR_factor_gt 0.2299
_refine_ls_wR_factor_ref 0.2407
_reflns_Friedel_coverage 0.466
_reflns_Friedel_fraction_full 0.503
_reflns_Friedel_fraction_max 0.503
_reflns_number_gt 5129
_reflns_number_total 6031
_reflns_threshold_expression 'I > 2\s(I)'
_cod_data_source_file ol7b02011_si_004.cif
_cod_data_source_block a
_cod_original_cell_volume 4404.8(17)
_cod_database_code 1547085
_shelx_space_group_comment
;
The symmetry employed for this shelxl refinement is uniquely defined
by the following loop, which should always be used as a source of
symmetry information in preference to the above space-group names.
They are only intended as comments.
;
_diffrn_number_total 5551
_olex2_refinement_description
;
1. Fixed Uiso
 At 1.2 times of:
  All C(H) groups, All C(H,H) groups
 At 1.5 times of:
  All C(H,H,H) groups
2. Uiso/Uaniso restraints and constraints
Uanis(C11A) \\sim Ueq, Uanis(C11) \\sim Ueq, Uanis(C12A) \\sim Ueq, Uanis(C12)
\\sim Ueq: with sigma of 0.01 and sigma for terminal atoms of 0.02
3. Others
 Sof(H10A)=Sof(C12A)=Sof(H12D)=Sof(H12E)=Sof(H12F)=Sof(C11A)=Sof(H11D)=
 Sof(H11E)=Sof(H11F)=1-FVAR(1)
 Sof(H10)=Sof(C11)=Sof(H11A)=Sof(H11B)=Sof(H11C)=Sof(C12)=Sof(H12A)=Sof(H12B)=
 Sof(H12C)=FVAR(1)
4.a Ternary CH refined with riding coordinates:
 C7(H7), C10(H10), C10(H10A), C47(H47), C50(H50)
4.b Secondary CH2 refined with riding coordinates:
 C37(H37A,H37B), C39(H39A,H39B)
4.c Aromatic/amide H refined with riding coordinates:
 C2(H2), C3(H3), C4(H4), C15(H15), C20(H20), C25(H25), C26(H26), C29(H29),
 C30(H30), C43(H43), C44(H44), C45(H45)
4.d Idealised Me refined as rotating group:
 C8(H8A,H8B,H8C), C9(H9A,H9B,H9C), C11(H11A,H11B,H11C), C12(H12A,H12B,H12C),
 C38(H38A,H38B,H38C), C40(H40A,H40B,H40C), C48(H48A,H48B,H48C), C49(H49A,H49B,
 H49C), C51(H51A,H51B,H51C), C52(H52A,H52B,H52C), C12A(H12D,H12E,H12F),
 C11A(H11D,H11E,H11F)
;
_shelx_shelxl_version_number 2014/7
_olex2_submission_special_instructions 'No special instructions were received'

loop_
_space_group_symop_operation_xyz
'x, y, z'
'-x, -y, z+1/2'
'x+1/2, -y, z'
'-x+1/2, y, z+1/2'

loop_
_atom_site_label
_atom_site_type_symbol
_atom_site_fract_x
_atom_site_fract_y
_atom_site_fract_z
_atom_site_U_iso_or_equiv
_atom_site_adp_type
_atom_site_occupancy
_atom_site_site_symmetry_order
_atom_site_calc_flag
_atom_site_refinement_flags_posn
_atom_site_refinement_flags_adp
_atom_site_refinement_flags_occupancy
_atom_site_disorder_assembly
_atom_site_disorder_group
Si1 Si 0.60373(11) 0.32343(16) 0.34572(16) 0.0293(5) Uani 1 1 d . . . . .
O1 O 0.7472(3) 0.6592(4) 0.4915(4) 0.0412(16) Uani 1 1 d . . . . .
O2 O 0.7823(3) 0.5595(5) 0.7586(4) 0.0444(17) Uani 1 1 d . . . . .
O3 O 0.4538(3) -0.0455(5) 0.3726(4) 0.0421(17) Uani 1 1 d . . . . .
O4 O 0.4608(3) -0.1364(4) 0.6430(4) 0.0342(15) Uani 1 1 d . . . . .
N1 N 0.7619(3) 0.6114(5) 0.6265(4) 0.0281(16) Uani 1 1 d . . . . .
N2 N 0.4561(3) -0.0894(5) 0.5082(4) 0.0270(15) Uani 1 1 d . . . . .
C1 C 0.8614(4) 0.7146(6) 0.6220(5) 0.0281(18) Uani 1 1 d . . . . .
C2 C 0.8929(4) 0.8032(7) 0.6420(6) 0.036(2) Uani 1 1 d . . . . .
H2 H 0.9358 0.8110 0.6271 0.043 Uiso 1 1 calc R . . . .
C3 C 0.8623(4) 0.8808(6) 0.6835(6) 0.038(2) Uani 1 1 d . . . . .
H3 H 0.8852 0.9394 0.6975 0.046 Uiso 1 1 calc R . . . .
C4 C 0.7987(5) 0.8735(7) 0.7047(6) 0.043(2) Uani 1 1 d . . . . .
H4 H 0.7784 0.9275 0.7316 0.051 Uiso 1 1 calc R . . . .
C5 C 0.7641(4) 0.7837(6) 0.6857(6) 0.0309(19) Uani 1 1 d . . . . .
C6 C 0.7964(4) 0.7058(5) 0.6425(5) 0.0278(19) Uani 1 1 d . . . . .
C7 C 0.8967(5) 0.6296(7) 0.5740(7) 0.042(2) Uani 1 1 d . . . . .
H7 H 0.8689 0.5691 0.5733 0.051 Uiso 1 1 calc R . . . .
C8 C 0.9599(5) 0.5995(8) 0.6159(7) 0.051(3) Uani 1 1 d . . . . .
H8A H 0.9921 0.6501 0.6041 0.077 Uiso 1 1 calc GR . . . .
H8B H 0.9738 0.5342 0.5954 0.077 Uiso 1 1 calc GR . . . .
H8C H 0.9535 0.5954 0.6744 0.077 Uiso 1 1 calc GR . . . .
C9 C 0.9072(6) 0.6637(8) 0.4838(7) 0.054(3) Uani 1 1 d . . . . .
H9A H 0.8664 0.6783 0.4587 0.082 Uiso 1 1 calc GR . . . .
H9B H 0.9282 0.6100 0.4538 0.082 Uiso 1 1 calc GR . . . .
H9C H 0.9334 0.7241 0.4828 0.082 Uiso 1 1 calc GR . . . .
C10 C 0.6936(4) 0.7762(8) 0.7075(7) 0.046(3) Uani 1 1 d . . . . .
H10 H 0.6778 0.7104 0.6867 0.055 Uiso 0.44(6) 1 calc R . P A 1
H10A H 0.6807 0.7042 0.7103 0.055 Uiso 0.56(6) 1 calc R . P A 2
C11 C 0.654(2) 0.853(4) 0.675(3) 0.070(13) Uani 0.44(6) 1 d . U P A 1
H11A H 0.6583 0.9144 0.7073 0.105 Uiso 0.44(6) 1 calc GR . P A 1
H11B H 0.6098 0.8309 0.6767 0.105 Uiso 0.44(6) 1 calc GR . P A 1
H11C H 0.6658 0.8670 0.6190 0.105 Uiso 0.44(6) 1 calc GR . P A 1
C12 C 0.6878(16) 0.774(3) 0.807(2) 0.058(10) Uani 0.44(6) 1 d . U P A 1
H12A H 0.7067 0.7119 0.8272 0.087 Uiso 0.44(6) 1 calc GR . P A 1
H12B H 0.6433 0.7765 0.8221 0.087 Uiso 0.44(6) 1 calc GR . P A 1
H12C H 0.7100 0.8317 0.8294 0.087 Uiso 0.44(6) 1 calc GR . P A 1
C13 C 0.7386(4) 0.5954(6) 0.5457(5) 0.0279(19) Uani 1 1 d . . . . .
C14 C 0.7026(4) 0.4966(6) 0.5303(5) 0.0253(18) Uani 1 1 d . . . . .
C15 C 0.6825(4) 0.4728(6) 0.4525(5) 0.0272(18) Uani 1 1 d . . . . .
H15 H 0.6928 0.5155 0.4085 0.033 Uiso 1 1 calc R . . . .
C16 C 0.6461(4) 0.3831(6) 0.4389(5) 0.0276(18) Uani 1 1 d . . . . .
C17 C 0.6290(4) 0.3239(6) 0.5077(5) 0.0240(17) Uani 1 1 d . . . . .
C18 C 0.5894(4) 0.2360(6) 0.4921(5) 0.0236(17) Uani 1 1 d . . . . .
C19 C 0.5685(4) 0.2166(6) 0.4119(5) 0.0267(18) Uani 1 1 d . . . . .
C20 C 0.5297(4) 0.1310(6) 0.3954(5) 0.0275(19) Uani 1 1 d . . . . .
H20 H 0.5150 0.1188 0.3421 0.033 Uiso 1 1 calc R . . . .
C21 C 0.5131(4) 0.0648(6) 0.4587(5) 0.0256(18) Uani 1 1 d . . . . .
C22 C 0.4732(5) -0.0257(6) 0.4407(6) 0.033(2) Uani 1 1 d . . . . .
C23 C 0.4758(4) -0.0756(6) 0.5890(5) 0.0252(18) Uani 1 1 d . . . . .
C24 C 0.5162(4) 0.0157(6) 0.6062(5) 0.0252(18) Uani 1 1 d . . . . .
C25 C 0.5379(4) 0.0345(6) 0.6845(6) 0.030(2) Uani 1 1 d . . . . .
H25 H 0.5281 -0.0111 0.7267 0.036 Uiso 1 1 calc R . . . .
C26 C 0.5752(4) 0.1225(6) 0.7021(6) 0.0292(19) Uani 1 1 d . . . . .
H26 H 0.5878 0.1350 0.7562 0.035 Uiso 1 1 calc R . . . .
C27 C 0.5933(4) 0.1900(6) 0.6416(5) 0.0247(17) Uani 1 1 d . . . . .
C28 C 0.6327(4) 0.2823(6) 0.6566(5) 0.0263(18) Uani 1 1 d . . . . .
C29 C 0.6535(4) 0.3113(6) 0.7342(5) 0.0292(19) Uani 1 1 d . . . . .
H29 H 0.6410 0.2730 0.7798 0.035 Uiso 1 1 calc R . . . .
C30 C 0.6930(4) 0.3969(6) 0.7460(5) 0.032(2) Uani 1 1 d . . . . .
H30 H 0.7077 0.4128 0.7986 0.038 Uiso 1 1 calc R . . . .
C31 C 0.7104(4) 0.4579(6) 0.6798(5) 0.0274(18) Uani 1 1 d . . . . .
C32 C 0.7550(4) 0.5441(6) 0.6930(6) 0.032(2) Uani 1 1 d . . . . .
C33 C 0.6882(4) 0.4338(6) 0.6003(5) 0.0236(17) Uani 1 1 d . . . . .
C34 C 0.6492(4) 0.3459(6) 0.5883(5) 0.0240(17) Uani 1 1 d . . . . .
C35 C 0.5723(4) 0.1690(6) 0.5595(5) 0.0215(16) Uani 1 1 d . . . . .
C36 C 0.5336(4) 0.0834(6) 0.5404(5) 0.0228(17) Uani 1 1 d . . . . .
C37 C 0.6581(5) 0.2655(7) 0.2668(6) 0.041(2) Uani 1 1 d . . . . .
H37A H 0.6322 0.2346 0.2237 0.050 Uiso 1 1 calc R . . . .
H37B H 0.6838 0.3191 0.2419 0.050 Uiso 1 1 calc R . . . .
C38 C 0.7035(6) 0.1829(9) 0.3042(8) 0.062(3) Uani 1 1 d . . . . .
H38A H 0.7318 0.1576 0.2620 0.093 Uiso 1 1 calc GR . . . .
H38B H 0.6784 0.1275 0.3258 0.093 Uiso 1 1 calc GR . . . .
H38C H 0.7285 0.2128 0.3478 0.093 Uiso 1 1 calc GR . . . .
C39 C 0.5421(5) 0.4126(7) 0.3019(7) 0.048(3) Uani 1 1 d . . . . .
H39A H 0.5191 0.4440 0.3474 0.057 Uiso 1 1 calc R . . . .
H39B H 0.5644 0.4667 0.2725 0.057 Uiso 1 1 calc R . . . .
C40 C 0.4937(6) 0.3650(10) 0.2443(9) 0.076(4) Uani 1 1 d . . . . .
H40A H 0.5143 0.3474 0.1933 0.114 Uiso 1 1 calc GR . . . .
H40B H 0.4597 0.4130 0.2339 0.114 Uiso 1 1 calc GR . . . .
H40C H 0.4762 0.3044 0.2692 0.114 Uiso 1 1 calc GR . . . .
C41 C 0.4203(4) -0.1831(6) 0.4890(6) 0.0275(18) Uani 1 1 d . . . . .
C42 C 0.4551(4) -0.2669(6) 0.4605(6) 0.031(2) Uani 1 1 d . . . . .
C43 C 0.4207(5) -0.3555(7) 0.4449(6) 0.041(2) Uani 1 1 d . . . . .
H43 H 0.4422 -0.4127 0.4247 0.049 Uiso 1 1 calc R . . . .
C44 C 0.3555(5) -0.3609(7) 0.4586(6) 0.038(2) Uani 1 1 d . . . . .
H44 H 0.3337 -0.4219 0.4491 0.045 Uiso 1 1 calc R . . . .
C45 C 0.3224(5) -0.2765(6) 0.4863(6) 0.039(2) Uani 1 1 d . . . . .
H45 H 0.2782 -0.2813 0.4945 0.046 Uiso 1 1 calc R . . . .
C46 C 0.3536(4) -0.1833(6) 0.5023(6) 0.0316(19) Uani 1 1 d . . . . .
C47 C 0.5272(5) -0.2648(7) 0.4474(6) 0.041(2) Uani 1 1 d . . . . .
H47 H 0.5429 -0.1971 0.4635 0.049 Uiso 1 1 calc R . . . .
C48 C 0.5437(6) -0.2815(10) 0.3530(8) 0.069(3) Uani 1 1 d . . . . .
H48A H 0.5235 -0.3432 0.3338 0.104 Uiso 1 1 calc GR . . . .
H48B H 0.5894 -0.2871 0.3464 0.104 Uiso 1 1 calc GR . . . .
H48C H 0.5281 -0.2244 0.3215 0.104 Uiso 1 1 calc GR . . . .
C49 C 0.5625(6) -0.3438(9) 0.4983(9) 0.068(4) Uani 1 1 d . . . . .
H49A H 0.5555 -0.3305 0.5559 0.102 Uiso 1 1 calc GR . . . .
H49B H 0.6076 -0.3404 0.4864 0.102 Uiso 1 1 calc GR . . . .
H49C H 0.5467 -0.4109 0.4849 0.102 Uiso 1 1 calc GR . . . .
C50 C 0.3182(4) -0.0907(7) 0.5327(7) 0.043(2) Uani 1 1 d . . . . .
H50 H 0.3453 -0.0577 0.5743 0.051 Uiso 1 1 calc R . . . .
C51 C 0.3062(6) -0.0124(9) 0.4648(9) 0.073(4) Uani 1 1 d . . . . .
H51A H 0.3457 0.0015 0.4363 0.109 Uiso 1 1 calc GR . . . .
H51B H 0.2900 0.0497 0.4886 0.109 Uiso 1 1 calc GR . . . .
H51C H 0.2752 -0.0391 0.4265 0.109 Uiso 1 1 calc GR . . . .
C52 C 0.2547(5) -0.1152(9) 0.5733(8) 0.060(3) Uani 1 1 d . . . . .
H52A H 0.2252 -0.1409 0.5327 0.090 Uiso 1 1 calc GR . . . .
H52B H 0.2374 -0.0544 0.5979 0.090 Uiso 1 1 calc GR . . . .
H52C H 0.2612 -0.1661 0.6153 0.090 Uiso 1 1 calc GR . . . .
C12A C 0.6742(16) 0.831(4) 0.787(2) 0.087(12) Uani 0.56(6) 1 d . U P A 2
H12D H 0.6956 0.7998 0.8333 0.130 Uiso 0.56(6) 1 calc GR . P A 2
H12E H 0.6285 0.8261 0.7947 0.130 Uiso 0.56(6) 1 calc GR . P A 2
H12F H 0.6864 0.9019 0.7840 0.130 Uiso 0.56(6) 1 calc GR . P A 2
C11A C 0.6530(14) 0.834(2) 0.636(3) 0.055(8) Uani 0.56(6) 1 d . U P A 2
H11D H 0.6649 0.9053 0.6347 0.083 Uiso 0.56(6) 1 calc GR . P A 2
H11E H 0.6078 0.8285 0.6475 0.083 Uiso 0.56(6) 1 calc GR . P A 2
H11F H 0.6621 0.8035 0.5835 0.083 Uiso 0.56(6) 1 calc GR . P A 2

loop_
_atom_site_aniso_label
_atom_site_aniso_U_11
_atom_site_aniso_U_22
_atom_site_aniso_U_33
_atom_site_aniso_U_23
_atom_site_aniso_U_13
_atom_site_aniso_U_12
Si1 0.0404(12) 0.0279(11) 0.0196(11) 0.0027(10) -0.0010(12) -0.0086(10)
O1 0.058(4) 0.031(3) 0.035(4) 0.013(3) -0.013(3) -0.019(3)
O2 0.059(4) 0.047(4) 0.027(4) 0.007(3) -0.013(3) -0.028(3)
O3 0.067(5) 0.041(4) 0.018(3) 0.002(3) -0.009(3) -0.026(3)
O4 0.048(4) 0.032(3) 0.023(3) 0.011(3) -0.003(3) -0.011(3)
N1 0.040(4) 0.023(3) 0.021(4) 0.006(3) -0.006(3) -0.011(3)
N2 0.038(4) 0.021(3) 0.023(4) 0.007(3) 0.000(3) -0.004(3)
C1 0.027(4) 0.035(4) 0.022(4) 0.003(4) 0.000(4) -0.010(4)
C2 0.031(5) 0.037(5) 0.039(5) 0.005(4) -0.001(4) -0.012(4)
C3 0.045(5) 0.027(4) 0.042(6) -0.003(4) -0.009(5) -0.016(4)
C4 0.061(6) 0.025(4) 0.043(6) -0.002(4) 0.012(5) 0.005(4)
C5 0.036(4) 0.027(4) 0.030(5) 0.000(4) -0.004(4) -0.005(4)
C6 0.038(5) 0.015(4) 0.031(5) 0.003(3) -0.005(4) -0.009(3)
C7 0.043(5) 0.034(5) 0.050(6) -0.010(4) 0.010(5) -0.010(4)
C8 0.054(6) 0.039(5) 0.061(7) 0.002(5) -0.003(6) 0.000(5)
C9 0.062(7) 0.054(6) 0.048(7) -0.010(5) 0.016(6) 0.003(5)
C10 0.040(5) 0.040(5) 0.057(7) -0.010(5) 0.007(5) -0.008(4)
C11 0.060(17) 0.08(2) 0.07(2) 0.023(17) 0.005(18) 0.006(16)
C12 0.054(15) 0.055(18) 0.066(17) 0.006(13) 0.026(13) -0.003(13)
C13 0.024(4) 0.032(4) 0.028(5) -0.005(4) -0.003(4) -0.002(3)
C14 0.022(4) 0.030(4) 0.024(5) 0.003(4) 0.001(4) 0.000(3)
C15 0.027(4) 0.039(5) 0.016(4) -0.004(4) 0.000(4) -0.005(4)
C16 0.029(4) 0.033(4) 0.021(4) 0.005(4) -0.001(4) -0.007(3)
C17 0.023(4) 0.027(4) 0.022(4) 0.000(3) -0.005(3) -0.004(3)
C18 0.027(4) 0.026(4) 0.018(4) 0.001(3) 0.004(4) 0.000(3)
C19 0.035(5) 0.023(4) 0.023(4) 0.004(3) 0.000(4) -0.003(3)
C20 0.040(5) 0.023(4) 0.020(4) -0.002(3) -0.003(4) -0.006(3)
C21 0.025(4) 0.028(4) 0.023(5) 0.006(3) 0.003(4) -0.001(3)
C22 0.048(5) 0.021(4) 0.028(5) 0.006(4) 0.005(4) -0.009(4)
C23 0.028(4) 0.020(4) 0.027(5) 0.001(3) -0.002(4) 0.001(3)
C24 0.033(4) 0.018(4) 0.025(5) -0.001(3) 0.005(4) 0.004(3)
C25 0.030(4) 0.026(4) 0.033(5) 0.014(4) 0.006(4) -0.006(3)
C26 0.037(5) 0.031(4) 0.019(4) 0.005(4) 0.008(4) -0.004(4)
C27 0.026(4) 0.022(4) 0.026(5) 0.000(3) 0.006(4) -0.004(3)
C28 0.024(4) 0.030(4) 0.024(5) -0.003(4) -0.004(4) -0.005(3)
C29 0.037(5) 0.032(4) 0.019(4) 0.004(4) 0.001(4) -0.002(4)
C30 0.046(5) 0.028(4) 0.020(5) 0.003(4) 0.002(4) -0.005(4)
C31 0.032(4) 0.028(4) 0.022(5) 0.004(3) -0.004(4) -0.004(3)
C32 0.035(4) 0.032(4) 0.030(5) -0.005(4) -0.003(4) -0.003(4)
C33 0.023(4) 0.030(4) 0.018(4) 0.000(3) 0.001(3) -0.003(3)
C34 0.026(4) 0.032(4) 0.015(4) 0.002(3) 0.001(3) 0.002(3)
C35 0.019(4) 0.029(4) 0.017(4) -0.001(3) 0.002(3) -0.005(3)
C36 0.027(4) 0.015(3) 0.027(4) 0.006(3) 0.002(4) 0.004(3)
C37 0.046(5) 0.053(6) 0.025(5) -0.010(4) 0.002(4) -0.015(5)
C38 0.063(7) 0.057(7) 0.066(8) -0.002(6) 0.023(6) -0.001(6)
C39 0.053(6) 0.033(5) 0.057(7) 0.008(5) -0.012(6) -0.005(4)
C40 0.084(9) 0.061(7) 0.084(10) -0.002(7) -0.037(8) 0.014(7)
C41 0.033(4) 0.021(4) 0.029(5) 0.005(3) 0.000(4) -0.008(3)
C42 0.047(5) 0.014(4) 0.033(5) 0.000(3) -0.001(4) -0.005(4)
C43 0.062(6) 0.023(4) 0.038(6) -0.003(4) 0.007(5) 0.006(4)
C44 0.052(6) 0.030(5) 0.031(5) 0.005(4) -0.005(5) -0.018(4)
C45 0.048(5) 0.027(4) 0.041(6) 0.003(4) -0.001(5) -0.015(4)
C46 0.032(4) 0.027(4) 0.035(5) 0.001(4) 0.000(4) -0.008(4)
C47 0.052(6) 0.021(4) 0.049(6) -0.008(4) 0.005(5) 0.002(4)
C48 0.073(8) 0.077(8) 0.059(8) -0.002(7) 0.025(7) -0.003(6)
C49 0.052(7) 0.063(7) 0.091(10) 0.015(7) -0.005(7) 0.005(6)
C50 0.039(5) 0.038(5) 0.051(6) -0.003(5) 0.001(5) -0.007(4)
C51 0.075(8) 0.051(7) 0.092(10) 0.016(7) 0.009(8) 0.016(6)
C52 0.049(6) 0.058(7) 0.073(9) -0.010(6) 0.003(6) 0.003(6)
C12A 0.082(17) 0.09(2) 0.084(19) -0.022(16) 0.016(14) 0.000(15)
C11A 0.042(12) 0.046(12) 0.076(19) -0.012(12) 0.006(13) 0.001(9)

loop_
_atom_type_symbol
_atom_type_description
_atom_type_scat_dispersion_real
_atom_type_scat_dispersion_imag
_atom_type_scat_source
C C 0.0033 0.0016 'International Tables Vol C Tables 4.2.6.8 and 6.1.1.4'
H H 0.0000 0.0000 'International Tables Vol C Tables 4.2.6.8 and 6.1.1.4'
N N 0.0061 0.0033 'International Tables Vol C Tables 4.2.6.8 and 6.1.1.4'
O O 0.0106 0.0060 'International Tables Vol C Tables 4.2.6.8 and 6.1.1.4'
Si Si 0.0817 0.0704 'International Tables Vol C Tables 4.2.6.8 and 6.1.1.4'

loop_
_geom_angle_atom_site_label_1
_geom_angle_atom_site_label_2
_geom_angle_atom_site_label_3
_geom_angle
C19 Si1 C16 91.8(4)
C37 Si1 C16 115.3(4)
C37 Si1 C19 108.7(4)
C37 Si1 C39 114.0(5)
C39 Si1 C16 111.1(4)
C39 Si1 C19 114.0(4)
C13 N1 C6 117.5(6)
C32 N1 C6 116.6(7)
C32 N1 C13 125.9(7)
C22 N2 C41 116.9(7)
C23 N2 C22 125.4(7)
C23 N2 C41 117.4(6)
C2 C1 C6 118.5(8)
C2 C1 C7 120.1(7)
C6 C1 C7 121.4(7)
C1 C2 H2 119.4
C1 C2 C3 121.2(8)
C3 C2 H2 119.4
C2 C3 H3 119.4
C4 C3 C2 121.3(8)
C4 C3 H3 119.4
C3 C4 H4 120.2
C3 C4 C5 119.7(8)
C5 C4 H4 120.2
C4 C5 C10 119.8(8)
C6 C5 C4 117.9(8)
C6 C5 C10 122.2(7)
C1 C6 N1 120.4(7)
C1 C6 C5 121.3(7)
C5 C6 N1 118.0(7)
C1 C7 H7 107.8
C1 C7 C9 109.7(8)
C8 C7 C1 111.7(8)
C8 C7 H7 107.8
C8 C7 C9 111.9(9)
C9 C7 H7 107.8
C7 C8 H8A 109.5
C7 C8 H8B 109.5
C7 C8 H8C 109.5
H8A C8 H8B 109.5
H8A C8 H8C 109.5
H8B C8 H8C 109.5
C7 C9 H9A 109.5
C7 C9 H9B 109.5
C7 C9 H9C 109.5
H9A C9 H9B 109.5
H9A C9 H9C 109.5
H9B C9 H9C 109.5
C5 C10 H10 107.5
C5 C10 H10A 109.8
C5 C10 C12 107.9(14)
C5 C10 C12A 115.0(14)
C5 C10 C11A 107.9(14)
C11 C10 C5 116.0(19)
C11 C10 H10 107.5
C11 C10 C12 110(2)
C12 C10 H10 107.5
C12A C10 H10A 109.8
C12A C10 C11A 104.3(19)
C11A C10 H10A 109.8
C10 C11 H11A 109.5
C10 C11 H11B 109.5
C10 C11 H11C 109.5
H11A C11 H11B 109.5
H11A C11 H11C 109.5
H11B C11 H11C 109.5
C10 C12 H12A 109.5
C10 C12 H12B 109.5
C10 C12 H12C 109.5
H12A C12 H12B 109.5
H12A C12 H12C 109.5
H12B C12 H12C 109.5
O1 C13 N1 120.9(7)
O1 C13 C14 122.4(8)
N1 C13 C14 116.7(7)
C15 C14 C13 119.9(7)
C15 C14 C33 122.5(7)
C33 C14 C13 117.6(7)
C14 C15 H15 120.1
C14 C15 C16 119.9(8)
C16 C15 H15 120.1
C15 C16 Si1 135.0(6)
C17 C16 Si1 106.6(6)
C17 C16 C15 118.0(7)
C16 C17 C18 116.5(7)
C16 C17 C34 123.5(7)
C34 C17 C18 120.0(7)
C17 C18 C35 119.5(7)
C19 C18 C17 119.2(7)
C19 C18 C35 121.2(7)
C18 C19 Si1 105.8(5)
C18 C19 C20 120.1(7)
C20 C19 Si1 134.2(7)
C19 C20 H20 120.0
C21 C20 C19 119.9(8)
C21 C20 H20 120.0
C20 C21 C22 119.6(8)
C20 C21 C36 120.8(7)
C36 C21 C22 119.6(7)
O3 C22 N2 119.7(7)
O3 C22 C21 122.9(7)
N2 C22 C21 117.3(8)
O4 C23 N2 121.2(7)
O4 C23 C24 122.2(8)
N2 C23 C24 116.6(7)
C25 C24 C23 120.3(7)
C25 C24 C36 119.6(7)
C36 C24 C23 120.1(7)
C24 C25 H25 119.6
C24 C25 C26 120.8(8)
C26 C25 H25 119.6
C25 C26 H26 119.0
C27 C26 C25 121.9(8)
C27 C26 H26 119.0
C26 C27 C28 124.0(8)
C26 C27 C35 117.3(7)
C35 C27 C28 118.7(7)
C29 C28 C27 123.1(7)
C29 C28 C34 118.0(7)
C34 C28 C27 118.8(7)
C28 C29 H29 119.1
C28 C29 C30 121.8(8)
C30 C29 H29 119.1
C29 C30 H30 119.7
C31 C30 C29 120.5(8)
C31 C30 H30 119.7
C30 C31 C32 119.5(8)
C30 C31 C33 119.6(7)
C33 C31 C32 120.8(7)
O2 C32 N1 121.3(7)
O2 C32 C31 123.0(8)
N1 C32 C31 115.6(7)
C31 C33 C14 121.9(7)
C31 C33 C34 119.7(7)
C34 C33 C14 118.4(7)
C17 C34 C28 122.1(7)
C17 C34 C33 117.7(7)
C33 C34 C28 120.2(7)
C27 C35 C18 120.9(7)
C36 C35 C18 117.1(7)
C36 C35 C27 122.0(7)
C21 C36 C24 120.9(7)
C35 C36 C21 120.9(7)
C35 C36 C24 118.1(7)
Si1 C37 H37A 109.1
Si1 C37 H37B 109.1
H37A C37 H37B 107.8
C38 C37 Si1 112.5(7)
C38 C37 H37A 109.1
C38 C37 H37B 109.1
C37 C38 H38A 109.5
C37 C38 H38B 109.5
C37 C38 H38C 109.5
H38A C38 H38B 109.5
H38A C38 H38C 109.5
H38B C38 H38C 109.5
Si1 C39 H39A 108.3
Si1 C39 H39B 108.3
H39A C39 H39B 107.4
C40 C39 Si1 115.9(7)
C40 C39 H39A 108.3
C40 C39 H39B 108.3
C39 C40 H40A 109.5
C39 C40 H40B 109.5
C39 C40 H40C 109.5
H40A C40 H40B 109.5
H40A C40 H40C 109.5
H40B C40 H40C 109.5
C42 C41 N2 117.6(7)
C42 C41 C46 124.4(7)
C46 C41 N2 118.0(7)
C41 C42 C47 123.3(7)
C43 C42 C41 116.7(8)
C43 C42 C47 120.0(8)
C42 C43 H43 119.3
C44 C43 C42 121.5(8)
C44 C43 H43 119.3
C43 C44 H44 119.8
C45 C44 C43 120.4(8)
C45 C44 H44 119.8
C44 C45 H45 119.2
C44 C45 C46 121.6(9)
C46 C45 H45 119.2
C41 C46 C45 115.5(8)
C41 C46 C50 122.4(7)
C45 C46 C50 122.2(8)
C42 C47 H47 108.0
C42 C47 C48 110.4(9)
C48 C47 H47 108.0
C49 C47 C42 113.1(8)
C49 C47 H47 108.0
C49 C47 C48 109.2(9)
C47 C48 H48A 109.5
C47 C48 H48B 109.5
C47 C48 H48C 109.5
H48A C48 H48B 109.5
H48A C48 H48C 109.5
H48B C48 H48C 109.5
C47 C49 H49A 109.5
C47 C49 H49B 109.5
C47 C49 H49C 109.5
H49A C49 H49B 109.5
H49A C49 H49C 109.5
H49B C49 H49C 109.5
C46 C50 H50 107.3
C46 C50 C51 112.7(9)
C46 C50 C52 113.7(8)
C51 C50 H50 107.3
C52 C50 H50 107.3
C52 C50 C51 108.4(9)
C50 C51 H51A 109.5
C50 C51 H51B 109.5
C50 C51 H51C 109.5
H51A C51 H51B 109.5
H51A C51 H51C 109.5
H51B C51 H51C 109.5
C50 C52 H52A 109.5
C50 C52 H52B 109.5
C50 C52 H52C 109.5
H52A C52 H52B 109.5
H52A C52 H52C 109.5
H52B C52 H52C 109.5
C10 C12A H12D 109.5
C10 C12A H12E 109.5
C10 C12A H12F 109.5
H12D C12A H12E 109.5
H12D C12A H12F 109.5
H12E C12A H12F 109.5
C10 C11A H11D 109.5
C10 C11A H11E 109.5
C10 C11A H11F 109.5
H11D C11A H11E 109.5
H11D C11A H11F 109.5
H11E C11A H11F 109.5

loop_
_geom_bond_atom_site_label_1
_geom_bond_atom_site_label_2
_geom_bond_distance
Si1 C16 1.914(9)
Si1 C19 1.906(8)
Si1 C37 1.866(10)
Si1 C39 1.871(10)
O1 C13 1.224(10)
O2 C32 1.222(11)
O3 C22 1.204(10)
O4 C23 1.221(9)
N1 C6 1.450(9)
N1 C13 1.413(10)
N1 C32 1.398(11)
N2 C22 1.420(10)
N2 C23 1.384(11)
N2 C41 1.467(10)
C1 C2 1.368(11)
C1 C6 1.397(11)
C1 C7 1.543(12)
C2 H2 0.9300
C2 C3 1.373(13)
C3 H3 0.9300
C3 C4 1.371(13)
C4 H4 0.9300
C4 C5 1.409(12)
C5 C6 1.406(12)
C5 C10 1.512(12)
C7 H7 0.9800
C7 C8 1.531(14)
C7 C9 1.543(16)
C8 H8A 0.9600
C8 H8B 0.9600
C8 H8C 0.9600
C9 H9A 0.9600
C9 H9B 0.9600
C9 H9C 0.9600
C10 H10 0.9800
C10 H10A 0.9800
C10 C11 1.41(4)
C10 C12 1.61(3)
C10 C12A 1.53(3)
C10 C11A 1.62(4)
C11 H11A 0.9600
C11 H11B 0.9600
C11 H11C 0.9600
C12 H12A 0.9600
C12 H12B 0.9600
C12 H12C 0.9600
C13 C14 1.512(11)
C14 C15 1.364(11)
C14 C33 1.433(11)
C15 H15 0.9300
C15 C16 1.413(11)
C16 C17 1.402(11)
C17 C18 1.436(11)
C17 C34 1.403(11)
C18 C19 1.394(11)
C18 C35 1.444(11)
C19 C20 1.406(11)
C20 H20 0.9300
C20 C21 1.386(11)
C21 C22 1.474(11)
C21 C36 1.413(11)
C23 C24 1.485(11)
C24 C25 1.371(12)
C24 C36 1.432(11)
C25 H25 0.9300
C25 C26 1.416(11)
C26 H26 0.9300
C26 C27 1.371(11)
C27 C28 1.478(10)
C27 C35 1.427(12)
C28 C29 1.384(11)
C28 C34 1.426(11)
C29 H29 0.9300
C29 C30 1.400(12)
C30 H30 0.9300
C30 C31 1.385(12)
C31 C32 1.474(11)
C31 C33 1.405(11)
C33 C34 1.419(11)
C35 C36 1.412(10)
C37 H37A 0.9700
C37 H37B 0.9700
C37 C38 1.558(15)
C38 H38A 0.9600
C38 H38B 0.9600
C38 H38C 0.9600
C39 H39A 0.9700
C39 H39B 0.9700
C39 C40 1.508(15)
C40 H40A 0.9600
C40 H40B 0.9600
C40 H40C 0.9600
C41 C42 1.391(12)
C41 C46 1.403(11)
C42 C43 1.385(12)
C42 C47 1.514(13)
C43 H43 0.9300
C43 C44 1.378(13)
C44 H44 0.9300
C44 C45 1.375(13)
C45 H45 0.9300
C45 C46 1.406(12)
C46 C50 1.500(13)
C47 H47 0.9800
C47 C48 1.583(16)
C47 C49 1.512(15)
C48 H48A 0.9600
C48 H48B 0.9600
C48 H48C 0.9600
C49 H49A 0.9600
C49 H49B 0.9600
C49 H49C 0.9600
C50 H50 0.9800
C50 C51 1.522(15)
C50 C52 1.510(14)
C51 H51A 0.9600
C51 H51B 0.9600
C51 H51C 0.9600
C52 H52A 0.9600
C52 H52B 0.9600
C52 H52C 0.9600
C12A H12D 0.9600
C12A H12E 0.9600
C12A H12F 0.9600
C11A H11D 0.9600
C11A H11E 0.9600
C11A H11F 0.9600
